data_4320239
loop_
_publ_author_name
'Hui-Hua Song'
'Li-Min Zheng'
'Zheming Wang'
'Chun-Hua Yan'
Xin

_publ_section_title
;
 Zinc Diphosphonates Templated by Organic Amines: Syntheses and
 Characterizations of [NH3(CH2)2NH3]Zn(hedpH2)2.2H2O and
 [NH3(CH2)nNH3]Zn2(hedpH)2.2H2O (n= 4, 5, 6) (hedp =
 1-Hydroxyethylidenediphosphonate)
;
_journal_name_full 'Inorganic Chemistry'
_journal_page_first 5024
_journal_page_last 5029
_journal_paper_doi 10.1021/ic010033v
_journal_volume 40
_journal_year 2001
_chemical_formula_sum 'C9 H30 N2 O16 P4 Zn2'
_chemical_formula_weight 676.97
_chemical_name_systematic
;
  ?
;
_space_group_IT_number 14
_symmetry_cell_setting monoclinic
_symmetry_space_group_name_Hall '-P 2yn'
_symmetry_space_group_name_H-M 'P 1 21/n 1'
_atom_sites_solution_hydrogens geom
_atom_sites_solution_primary direct
_atom_sites_solution_secondary difmap
_audit_creation_method SHELXL-97
_cell_angle_alpha 90.00
_cell_angle_beta 99.1821(16)
_cell_angle_gamma 90.00
_cell_formula_units_Z 2
_cell_length_a 5.5251(2)
_cell_length_b 12.5968(3)
_cell_length_c 16.1705(5)
_cell_measurement_reflns_used 20022
_cell_measurement_temperature 293(2)
_cell_measurement_theta_max 32.02
_cell_measurement_theta_min 3.48
_cell_volume 1111.02(6)
_computing_cell_refinement 'HKL Scalepack (Otwinowski & Minor, 1997)'
_computing_data_collection 'KappaCCD (Nonius B. V., 1998)'
_computing_data_reduction 'HKL Denzo (Otwinowski & Minor, 1997) & maXus (Mackay et al., 1998)'
_computing_molecular_graphics 'Bruker SHELXTL V5.1 (Sheldrick, 1998)'
_computing_publication_material 'SHELXL-97 (Sheldrick, 1997)'
_computing_structure_refinement 'SHELXL-97 (Sheldrick, 1997)'
_computing_structure_solution 'SHELXS-97 (Sheldrick, 1997)'
_diffrn_ambient_temperature 293(2)
_diffrn_detector_area_resol_mean 0.67
_diffrn_measured_fraction_theta_full 0.997
_diffrn_measured_fraction_theta_max 0.997
_diffrn_measurement_device_type 'NONIUS KappaCCD'
_diffrn_measurement_method CCD
_diffrn_radiation_monochromator graphite
_diffrn_radiation_source 'fine-focus sealed tube'
_diffrn_radiation_type MoK\a
_diffrn_radiation_wavelength 0.71073
_diffrn_reflns_av_R_equivalents 0.0567
_diffrn_reflns_av_sigmaI/netI 0.0446
_diffrn_reflns_limit_h_max 8
_diffrn_reflns_limit_h_min -8
_diffrn_reflns_limit_k_max 18
_diffrn_reflns_limit_k_min -18
_diffrn_reflns_limit_l_max 24
_diffrn_reflns_limit_l_min -24
_diffrn_reflns_number 20022
_diffrn_reflns_theta_full 32.02
_diffrn_reflns_theta_max 32.02
_diffrn_reflns_theta_min 3.48
_diffrn_standards_decay_% none
_exptl_absorpt_coefficient_mu 2.528
_exptl_absorpt_correction_T_max 0.798
_exptl_absorpt_correction_T_min 0.675
_exptl_absorpt_correction_type empirical
_exptl_absorpt_process_details '(Blessing, 1995, 1997)'
_exptl_crystal_colour colourless
_exptl_crystal_density_diffrn 2.024
_exptl_crystal_density_method 'not measured'
_exptl_crystal_description column
_exptl_crystal_F_000 692
_exptl_crystal_size_max 0.31
_exptl_crystal_size_mid 0.14
_exptl_crystal_size_min 0.09
_refine_diff_density_max 0.714
_refine_diff_density_min -0.624
_refine_diff_density_rms 0.113
_refine_ls_extinction_coef 0.0142(12)
_refine_ls_extinction_expression Fc^*^=kFc[1+0.001xFc^2^\l^3^/sin(2\q)]^-1/4^
_refine_ls_extinction_method SHELXL
_refine_ls_goodness_of_fit_ref 1.029
_refine_ls_hydrogen_treatment mixed
_refine_ls_matrix_type full
_refine_ls_number_parameters 176
_refine_ls_number_reflns 3850
_refine_ls_number_restraints 24
_refine_ls_restrained_S_all 1.039
_refine_ls_R_factor_all 0.0585
_refine_ls_R_factor_gt 0.0392
_refine_ls_shift/su_max 0.002
_refine_ls_shift/su_mean 0.000
_refine_ls_structure_factor_coef Fsqd
_refine_ls_weighting_details 'calc w=1/[\s^2^(Fo^2^)+(0.0484P)^2^+0.9797P] where P=(Fo^2^+2Fc^2^)/3'
_refine_ls_weighting_scheme calc
_refine_ls_wR_factor_gt 0.0936
_refine_ls_wR_factor_ref 0.1013
_reflns_number_gt 2976
_reflns_number_total 3850
_reflns_threshold_expression >2sigma(I)
_cod_data_source_file ic010033v_3.cif
_cod_data_source_block '[NH3(CH2)5NH3]Zn2(hedpH)2.2H2O_(znpen)'
_cod_depositor_comments
;
The following automatic conversions were performed:

'_symmetry_cell_setting' value 'Monoclinic' changed to 'monoclinic'
according to the built-in table from CIF Core dictionary named
'cif_core.dic' version 2.4.1 from 2010-06-29.

Automatic conversion script
Id: cif_fix_values 1646 2011-03-28 12:23:43Z adriana 
;
_cod_database_code 4320239

loop_
_symmetry_equiv_pos_as_xyz
'x, y, z'
'-x+1/2, y+1/2, -z+1/2'
'-x, -y, -z'
'x-1/2, -y-1/2, z-1/2'

loop_
_atom_site_label
_atom_site_type_symbol
_atom_site_fract_x
_atom_site_fract_y
_atom_site_fract_z
_atom_site_U_iso_or_equiv
_atom_site_adp_type
_atom_site_occupancy
_atom_site_symmetry_multiplicity
_atom_site_calc_flag
_atom_site_refinement_flags
_atom_site_disorder_assembly
_atom_site_disorder_group
Zn1 Zn 0.21623(5) 0.56211(2) 0.081396(17) 0.01951(10) Uani 1 1 d . . .
P1 P 0.76967(11) 0.65521(5) 0.15245(4) 0.01836(14) Uani 1 1 d . . .
P2 P 0.70793(11) 0.42112(5) 0.11671(4) 0.01634(13) Uani 1 1 d . . .
O1 O 0.4988(3) 0.66606(14) 0.12035(13) 0.0272(4) Uani 1 1 d . . .
O2 O 0.9391(3) 0.66603(13) 0.08735(11) 0.0213(3) Uani 1 1 d . . .
O3 O 0.8566(4) 0.73430(16) 0.22310(13) 0.0316(4) Uani 1 1 d . . .
H3 H 0.7604 0.7341 0.2568 0.047 Uiso 1 1 calc R . .
O4 O 0.4325(3) 0.43312(13) 0.09918(12) 0.0226(4) Uani 1 1 d . . .
O5 O 0.8458(3) 0.43766(13) 0.04383(11) 0.0226(4) Uani 1 1 d . . .
O6 O 0.7781(3) 0.30940(14) 0.15319(11) 0.0264(4) Uani 1 1 d . . .
O7 O 1.0953(3) 0.51305(15) 0.20670(12) 0.0242(4) Uani 1 1 d D . .
H7 H 1.124(6) 0.461(2) 0.2361(19) 0.036 Uiso 1 1 d D . .
O1W O 1.2293(4) 0.3427(2) 0.3031(2) 0.0631(9) Uani 1 1 d D . .
H1WB H 1.382(5) 0.310(3) 0.300(3) 0.095 Uiso 1 1 d D . .
H1WA H 1.124(6) 0.287(3) 0.312(3) 0.095 Uiso 1 1 d D . .
C1 C 0.8304(4) 0.52055(18) 0.19521(14) 0.0178(4) Uani 1 1 d . . .
C2 C 0.7317(5) 0.5069(2) 0.27755(16) 0.0261(5) Uani 1 1 d . . .
H2A H 0.7721 0.4373 0.2997 0.039 Uiso 1 1 calc R . .
H2B H 0.5568 0.5156 0.2677 0.039 Uiso 1 1 calc R . .
H2C H 0.8041 0.5593 0.3170 0.039 Uiso 1 1 calc R . .
N1 N 1.1771(5) 0.24659(19) 0.07143(17) 0.0378(6) Uani 1 1 d D . .
H1A H 1.2737 0.2903 0.1051 0.057 Uiso 1 1 calc R A .
H1B H 1.0514 0.2268 0.0961 0.057 Uiso 1 1 calc R . .
H1C H 1.1211 0.2797 0.0236 0.057 Uiso 1 1 calc R . .
C13 C 1.316(2) 0.1537(8) 0.0542(9) 0.0454(12) Uiso 0.25 1 d PD A -1
H13A H 1.3823 0.1206 0.1072 0.054 Uiso 0.25 1 calc PR A -1
H13B H 1.4530 0.1767 0.0281 0.054 Uiso 0.25 1 calc PR A -1
C14 C 1.174(3) 0.0708(10) -0.0013(9) 0.0454(12) Uiso 0.25 1 d PD A -1
H14A H 1.1124 0.1035 -0.0548 0.054 Uiso 0.25 1 calc PR A -1
H14B H 1.2874 0.0153 -0.0115 0.054 Uiso 0.25 1 calc PR A -1
C15 C 0.963(5) 0.020(2) 0.0312(19) 0.0454(12) Uiso 0.13 1 d PD A -1
C23 C 1.209(2) 0.1305(7) 0.0645(10) 0.0454(12) Uiso 0.25 1 d PD A -2
H23A H 1.2489 0.0988 0.1197 0.054 Uiso 0.25 1 calc PR A -2
H23B H 1.3410 0.1149 0.0332 0.054 Uiso 0.25 1 calc PR A -2
C24 C 0.969(2) 0.0872(9) 0.0192(10) 0.0454(12) Uiso 0.25 1 d PD A -2
H24A H 0.8461 0.0959 0.0555 0.054 Uiso 0.25 1 calc PR A -2
H24B H 0.9183 0.1305 -0.0302 0.054 Uiso 0.25 1 calc PR A -2
C25 C 0.967(5) -0.0262(14) -0.008(2) 0.0454(12) Uiso 0.13 1 d PD A -2
C33 C 1.083(3) 0.1359(7) 0.0638(9) 0.0454(12) Uiso 0.25 1 d PD A -3
H33A H 1.0710 0.1097 0.1194 0.054 Uiso 0.25 1 calc PR A -3
H33B H 0.9194 0.1368 0.0317 0.054 Uiso 0.25 1 calc PR A -3
C34 C 1.235(2) 0.0607(9) 0.0236(10) 0.0454(12) Uiso 0.25 1 d PD A -3
H34A H 1.3828 0.0459 0.0629 0.054 Uiso 0.25 1 calc PR A -3
H34B H 1.2839 0.0956 -0.0245 0.054 Uiso 0.25 1 calc PR A -3
C35 C 1.117(5) -0.0434(15) -0.005(2) 0.0454(12) Uiso 0.13 1 d PD A -3
C43 C 1.298(2) 0.1475(7) 0.0896(10) 0.0454(12) Uiso 0.25 1 d PD A -4
H43A H 1.3319 0.1403 0.1501 0.054 Uiso 0.25 1 calc PR A -4
H43B H 1.4555 0.1520 0.0704 0.054 Uiso 0.25 1 calc PR A -4
C44 C 1.178(3) 0.0474(8) 0.0553(10) 0.0454(12) Uiso 0.25 1 d PD A -4
H44A H 1.1400 0.0067 0.1025 0.054 Uiso 0.25 1 calc PR A -4
H44B H 1.2997 0.0072 0.0313 0.054 Uiso 0.25 1 calc PR A -4
C45 C 0.950(5) 0.051(2) -0.0089(18) 0.0454(12) Uiso 0.13 1 d PD A -4

loop_
_atom_site_aniso_label
_atom_site_aniso_U_11
_atom_site_aniso_U_22
_atom_site_aniso_U_33
_atom_site_aniso_U_23
_atom_site_aniso_U_13
_atom_site_aniso_U_12
Zn1 0.01856(15) 0.02129(16) 0.02003(16) -0.00080(10) 0.00721(10) 0.00400(10)
P1 0.0160(3) 0.0167(3) 0.0244(3) -0.0040(2) 0.0093(2) -0.0006(2)
P2 0.0176(3) 0.0156(3) 0.0176(3) 0.0005(2) 0.0082(2) 0.0010(2)
O1 0.0170(8) 0.0208(8) 0.0450(11) -0.0001(8) 0.0083(8) 0.0020(7)
O2 0.0223(8) 0.0174(7) 0.0270(9) -0.0001(6) 0.0123(7) 0.0028(6)
O3 0.0336(10) 0.0304(10) 0.0350(11) -0.0163(8) 0.0181(8) -0.0087(8)
O4 0.0184(8) 0.0196(8) 0.0302(10) -0.0044(7) 0.0055(7) -0.0001(6)
O5 0.0282(9) 0.0230(8) 0.0194(8) 0.0030(6) 0.0121(7) 0.0033(7)
O6 0.0347(10) 0.0196(8) 0.0277(9) 0.0062(7) 0.0136(8) 0.0061(7)
O7 0.0143(8) 0.0267(9) 0.0320(10) 0.0046(7) 0.0051(7) 0.0010(7)
O1W 0.0274(12) 0.0530(15) 0.110(2) 0.0476(16) 0.0155(14) 0.0096(11)
C1 0.0151(10) 0.0218(10) 0.0180(11) -0.0010(8) 0.0067(8) -0.0005(8)
C2 0.0268(12) 0.0344(14) 0.0188(12) -0.0029(10) 0.0083(10) -0.0052(11)
N1 0.0406(14) 0.0229(11) 0.0518(17) -0.0045(10) 0.0130(12) -0.0056(10)

loop_
_atom_type_symbol
_atom_type_description
_atom_type_scat_dispersion_real
_atom_type_scat_dispersion_imag
_atom_type_scat_source
C C 0.0033 0.0016 'International Tables Vol C Tables 4.2.6.8 and 6.1.1.4'
H H 0.0000 0.0000 'International Tables Vol C Tables 4.2.6.8 and 6.1.1.4'
N N 0.0061 0.0033 'International Tables Vol C Tables 4.2.6.8 and 6.1.1.4'
O O 0.0106 0.0060 'International Tables Vol C Tables 4.2.6.8 and 6.1.1.4'
P P 0.1023 0.0942 'International Tables Vol C Tables 4.2.6.8 and 6.1.1.4'
Zn Zn 0.2839 1.4301 'International Tables Vol C Tables 4.2.6.8 and 6.1.1.4'

loop_
_geom_angle_atom_site_label_1
_geom_angle_atom_site_label_2
_geom_angle_atom_site_label_3
_geom_angle
_geom_angle_site_symmetry_1
_geom_angle_site_symmetry_3
_geom_angle_publ_flag
O5 Zn1 O4 98.51(7) 3_665 . ?
O5 Zn1 O2 92.21(7) 3_665 1_455 ?
O4 Zn1 O2 161.96(7) . 1_455 ?
O5 Zn1 O1 107.95(8) 3_665 . ?
O4 Zn1 O1 93.78(7) . . ?
O2 Zn1 O1 96.68(7) 1_455 . ?
O5 Zn1 O7 149.28(7) 3_665 1_455 ?
O4 Zn1 O7 84.67(7) . 1_455 ?
O2 Zn1 O7 78.78(6) 1_455 1_455 ?
O1 Zn1 O7 102.28(7) . 1_455 ?
O1 P1 O2 116.06(11) . . ?
O1 P1 O3 111.88(11) . . ?
O2 P1 O3 107.62(10) . . ?
O1 P1 C1 108.87(10) . . ?
O2 P1 C1 104.29(9) . . ?
O3 P1 C1 107.57(12) . . ?
O4 P2 O5 117.15(11) . . ?
O4 P2 O6 110.20(10) . . ?
O5 P2 O6 107.12(10) . . ?
O4 P2 C1 108.12(10) . . ?
O5 P2 C1 105.58(10) . . ?
O6 P2 C1 108.31(11) . . ?
P1 O1 Zn1 135.19(11) . . ?
P1 O2 Zn1 121.81(10) . 1_655 ?
P2 O4 Zn1 131.75(10) . . ?
P2 O5 Zn1 139.59(12) . 3_665 ?
C1 O7 Zn1 107.28(14) . 1_655 ?
O7 C1 C2 112.0(2) . . ?
O7 C1 P2 107.32(15) . . ?
C2 C1 P2 112.52(16) . . ?
O7 C1 P1 103.17(14) . . ?
C2 C1 P1 111.22(17) . . ?
P2 C1 P1 110.12(12) . . ?
C43 N1 C13 24.1(8) . . ?
C43 N1 C23 24.7(6) . . ?
C13 N1 C23 27.6(7) . . ?
C43 N1 C33 48.8(8) . . ?
C13 N1 C33 54.1(7) . . ?
C23 N1 C33 27.2(6) . . ?
N1 C13 C14 115.6(9) . . ?
C15 C14 C13 116.5(12) . . ?
N1 C23 C24 106.6(8) . . ?
C25 C24 C23 116.7(12) . . ?
C34 C33 N1 115.0(9) . . ?
C33 C34 C35 116.5(12) . . ?
N1 C43 C44 119.9(9) . . ?
C43 C44 C45 120.6(12) . . ?

loop_
_geom_bond_atom_site_label_1
_geom_bond_atom_site_label_2
_geom_bond_distance
_geom_bond_site_symmetry_2
_geom_bond_publ_flag
Zn1 O5 1.9991(18) 3_665 ?
Zn1 O4 2.0103(17) . ?
Zn1 O2 2.0285(16) 1_455 ?
Zn1 O1 2.0578(18) . ?
Zn1 O7 2.3165(19) 1_455 ?
P1 O1 1.5101(18) . ?
P1 O2 1.5223(17) . ?
P1 O3 1.5341(19) . ?
P1 C1 1.842(2) . ?
P2 O4 1.5102(18) . ?
P2 O5 1.5162(17) . ?
P2 O6 1.5511(18) . ?
P2 C1 1.834(2) . ?
O2 Zn1 2.0285(16) 1_655 ?
O5 Zn1 1.9991(18) 3_665 ?
O7 C1 1.449(3) . ?
O7 Zn1 2.3165(19) 1_655 ?
C1 C2 1.527(3) . ?
N1 C43 1.425(8) . ?
N1 C13 1.450(8) . ?
N1 C23 1.480(8) . ?
N1 C33 1.485(8) . ?
C13 C14 1.511(9) . ?
C14 C15 1.500(10) . ?
C23 C24 1.514(9) . ?
C24 C25 1.493(10) . ?
C33 C34 1.481(9) . ?
C34 C35 1.503(10) . ?
C43 C44 1.490(9) . ?
C44 C45 1.499(10) . ?

loop_
_geom_hbond_atom_site_label_D
_geom_hbond_atom_site_label_H
_geom_hbond_atom_site_label_A
_geom_hbond_distance_DH
_geom_hbond_distance_HA
_geom_hbond_distance_DA
_geom_hbond_angle_DHA
_geom_hbond_site_symmetry_A
O3 H3 O6 0.82 1.78 2.434(2) 135.8 2_655
N1 H1C O2 0.89 1.90 2.773(3) 166.9 3_765
N1 H1A O4 0.89 2.01 2.741(3) 138.4 1_655
N1 H1B O6 0.89 2.16 2.857(3) 134.9 .
O7 H7 O1W 0.816(18) 1.874(19) 2.686(3) 173(3) .
O1W H1WB O3 0.945(19) 1.82(2) 2.755(3) 169(5) 2_745
O1W H1WA O1 0.935(19) 2.06(3) 2.928(3) 154(4) 2_645
